data_7213888
loop_
_publ_author_name
'Shi, Zhi-Qiang'
'Li, Yi-Zhi'
'Guo, Zi-Jian'
'Zheng, He-Gen'

_publ_section_title
;
 Syntheses, structures, and photoluminescent properties of a series of
 metal--organic frameworks constructed by
 5,5&#x2032;-bis(1H-imidazol-1-yl)-2,2&#x2032;-bithiophene and various
 carboxylate ligands
;
_journal_issue 5
_journal_name_full CrystEngComm
_journal_page_first 900
_journal_paper_doi 10.1039/c3ce41966e
_journal_volume 16
_journal_year 2014
_chemical_formula_moiety 'C24 H24 N4 O4 S2 Zn'
_chemical_formula_sum 'C24 H24 N4 O4 S2 Zn'
_chemical_formula_weight 561.96
_chemical_name_systematic
; 
 ? 
;
_space_group_IT_number 14
_symmetry_cell_setting monoclinic
_symmetry_space_group_name_Hall '-P 2ybc'
_symmetry_space_group_name_H-M 'P 1 21/c 1'
_atom_sites_solution_hydrogens geom
_atom_sites_solution_primary direct
_atom_sites_solution_secondary difmap
_audit_creation_method SHELXL-97
_cell_angle_alpha 90.00
_cell_angle_beta 121.819(5)
_cell_angle_gamma 90.00
_cell_formula_units_Z 4
_cell_length_a 10.4879(10)
_cell_length_b 20.6148(19)
_cell_length_c 15.5100(11)
_cell_measurement_reflns_used 1573
_cell_measurement_temperature 296(2)
_cell_measurement_theta_max 18.93
_cell_measurement_theta_min 2.49
_cell_volume 2849.4(5)
_computing_cell_refinement 'Bruker SMART'
_computing_data_collection 'Bruker SMART'
_computing_data_reduction 'Bruker SAINT'
_computing_molecular_graphics 'Bruker SHELXTL'
_computing_publication_material 'Bruker SHELXTL'
_computing_structure_refinement 'SHELXL-97 (Sheldrick, 1997)'
_computing_structure_solution 'SHELXS-97 (Sheldrick, 1990)'
_diffrn_ambient_temperature 296(2)
_diffrn_measured_fraction_theta_full 0.996
_diffrn_measured_fraction_theta_max 0.996
_diffrn_measurement_device_type 'CCD area detector'
_diffrn_measurement_method 'phi and omega scans'
_diffrn_radiation_monochromator graphite
_diffrn_radiation_source 'fine-focus sealed tube'
_diffrn_radiation_type MoK\a
_diffrn_radiation_wavelength 0.71073
_diffrn_reflns_av_R_equivalents 0.0138
_diffrn_reflns_av_sigmaI/netI 0.0759
_diffrn_reflns_limit_h_max 12
_diffrn_reflns_limit_h_min -13
_diffrn_reflns_limit_k_max 26
_diffrn_reflns_limit_k_min -17
_diffrn_reflns_limit_l_max 19
_diffrn_reflns_limit_l_min -18
_diffrn_reflns_number 17968
_diffrn_reflns_theta_full 27.10
_diffrn_reflns_theta_max 27.10
_diffrn_reflns_theta_min 1.83
_exptl_absorpt_coefficient_mu 1.042
_exptl_absorpt_correction_T_max 0.8594
_exptl_absorpt_correction_T_min 0.7590
_exptl_absorpt_correction_type multi-scan
_exptl_absorpt_process_details sadabs
_exptl_crystal_colour yellow
_exptl_crystal_density_diffrn 1.310
_exptl_crystal_density_method 'not measured'
_exptl_crystal_description block
_exptl_crystal_F_000 1160
_exptl_crystal_size_max 0.28
_exptl_crystal_size_mid 0.22
_exptl_crystal_size_min 0.15
_refine_diff_density_max 0.429
_refine_diff_density_min -0.445
_refine_diff_density_rms 0.095
_refine_ls_extinction_method none
_refine_ls_goodness_of_fit_ref 1.092
_refine_ls_hydrogen_treatment constr
_refine_ls_matrix_type full
_refine_ls_number_parameters 327
_refine_ls_number_reflns 6271
_refine_ls_number_restraints 0
_refine_ls_restrained_S_all 1.092
_refine_ls_R_factor_all 0.0672
_refine_ls_R_factor_gt 0.0512
_refine_ls_shift/su_max 0.001
_refine_ls_shift/su_mean 0.000
_refine_ls_structure_factor_coef Fsqd
_refine_ls_weighting_details 'calc w=1/[\s^2^(Fo^2^)+(0.0566P)^2^+0.1000P] where P=(Fo^2^+2Fc^2^)/3'
_refine_ls_weighting_scheme calc
_refine_ls_wR_factor_gt 0.1348
_refine_ls_wR_factor_ref 0.1367
_reflns_number_gt 3850
_reflns_number_total 6271
_reflns_threshold_expression >2sigma(I)
_cod_data_source_file c3ce41966e.txt
_cod_data_source_block 7
_cod_depositor_comments
;
The following automatic conversions were performed:

'_symmetry_cell_setting' value 'Monoclinic' changed to 'monoclinic'
according to
/usr/data/users/saulius/automatic-downloads/current/RSC/lib/dictionaries/cif_core.dic
dictionary named 'cif_core.dic' version 2.4.2 from 2011-04-26.

Automatic conversion script
Id: cif_fix_values 2281 2013-09-26 08:29:07Z andrius 
;
_cod_original_cell_volume 2849.4(4)
_cod_original_sg_symbol_H-M 'P 21/c'
_cod_database_code 7213888

loop_
_symmetry_equiv_pos_as_xyz
'x, y, z'
'-x, y+1/2, -z+1/2'
'-x, -y, -z'
'x, -y-1/2, z-1/2'

loop_
_atom_site_label
_atom_site_type_symbol
_atom_site_fract_x
_atom_site_fract_y
_atom_site_fract_z
_atom_site_U_iso_or_equiv
_atom_site_adp_type
_atom_site_occupancy
_atom_site_symmetry_multiplicity
_atom_site_calc_flag
_atom_site_refinement_flags
Zn1 Zn -0.27599(5) 0.78935(2) 0.22411(3) 0.03571(14) Uani 1 1 d .
S1 S 0.29925(12) 0.94090(5) 0.44474(9) 0.0465(3) Uani 1 1 d .
S2 S -0.03866(12) 0.58338(5) 0.06995(9) 0.0477(3) Uani 1 1 d .
O1 O -0.1265(3) 0.76406(14) 0.3643(2) 0.0462(7) Uani 1 1 d .
O2 O -0.1791(3) 0.66037(15) 0.3217(2) 0.0550(8) Uani 1 1 d .
O3 O 0.4971(3) 0.63786(14) 0.6073(3) 0.0623(9) Uani 1 1 d .
O4 O 0.5218(3) 0.71408(12) 0.70476(19) 0.0380(6) Uani 1 1 d .
N1 N -0.1624(4) 0.86974(16) 0.2241(3) 0.0453(8) Uani 1 1 d .
N2 N 0.0232(4) 0.93735(15) 0.2687(3) 0.0430(8) Uani 1 1 d .
N3 N -0.2995(4) 0.73902(16) 0.1039(3) 0.0464(9) Uani 1 1 d .
N4 N -0.2650(4) 0.66580(16) 0.0152(3) 0.0440(8) Uani 1 1 d .
C1 C -0.0232(4) 0.88214(19) 0.2901(3) 0.0414(10) Uani 1 1 d .
H1 H 0.0378 0.8560 0.3458 0.050 Uiso 1 1 calc R
C2 C -0.2168(5) 0.9221(2) 0.1622(3) 0.0517(11) Uani 1 1 d .
H2 H -0.3152 0.9275 0.1086 0.062 Uiso 1 1 calc R
C3 C -0.1027(5) 0.9656(2) 0.1919(3) 0.0508(11) Uani 1 1 d .
H3 H -0.1099 1.0066 0.1647 0.061 Uiso 1 1 calc R
C4 C 0.1716(4) 0.96668(18) 0.3234(3) 0.0380(9) Uani 1 1 d .
C5 C 0.2245(5) 1.0122(2) 0.2896(4) 0.0528(11) Uani 1 1 d .
H5 H 0.1725 1.0289 0.2241 0.063 Uiso 1 1 calc R
C6 C 0.3694(5) 1.03179(19) 0.3661(3) 0.0476(11) Uani 1 1 d .
H6 H 0.4208 1.0650 0.3567 0.057 Uiso 1 1 calc R
C7 C 0.4290(4) 0.99825(17) 0.4555(3) 0.0402(9) Uani 1 1 d .
C8 C -0.2327(4) 0.6836(2) 0.1068(3) 0.0396(9) Uani 1 1 d .
H8 H -0.1710 0.6602 0.1658 0.048 Uiso 1 1 calc R
C9 C -0.3771(4) 0.7585(2) 0.0063(3) 0.0432(10) Uani 1 1 d .
H9 H -0.4334 0.7964 -0.0162 0.052 Uiso 1 1 calc R
C10 C -0.3632(5) 0.7163(2) -0.0548(3) 0.0484(10) Uani 1 1 d .
H10 H -0.4058 0.7187 -0.1246 0.058 Uiso 1 1 calc R
C11 C -0.2145(4) 0.61043(19) -0.0121(3) 0.0432(10) Uani 1 1 d .
C12 C -0.2859(5) 0.5781(2) -0.1014(4) 0.0490(11) Uani 1 1 d .
H12 H -0.3817 0.5886 -0.1549 0.059 Uiso 1 1 calc R
C13 C -0.2019(6) 0.5282(2) -0.1046(4) 0.0551(12) Uani 1 1 d .
H13 H -0.2343 0.5007 -0.1599 0.066 Uiso 1 1 calc R
C14 C -0.0636(5) 0.5238(2) -0.0160(4) 0.0511(11) Uani 1 1 d .
C15 C -0.1043(4) 0.7033(2) 0.3822(3) 0.0440(10) Uani 1 1 d .
C16 C 0.0177(4) 0.6858(2) 0.4914(3) 0.0478(11) Uani 1 1 d .
C17 C 0.0395(6) 0.6128(3) 0.5093(4) 0.0710(15) Uani 1 1 d .
H17A H -0.0284 0.5956 0.5283 0.085 Uiso 1 1 calc R
H17B H 0.0205 0.5908 0.4483 0.085 Uiso 1 1 calc R
C18 C 0.2017(6) 0.6031(2) 0.5949(4) 0.0696(15) Uani 1 1 d .
H18A H 0.2512 0.5724 0.5746 0.084 Uiso 1 1 calc R
H18B H 0.2058 0.5864 0.6547 0.084 Uiso 1 1 calc R
C19 C 0.2797(5) 0.6696(2) 0.6177(3) 0.0509(11) Uani 1 1 d .
H19A H 0.2658 0.6934 0.6653 0.061 Uiso 0.50 1 d PR
C20 C 0.2161(12) 0.7109(4) 0.6697(9) 0.071(3) Uani 0.50 1 d P
H20A H 0.2695 0.7516 0.6954 0.085 Uiso 0.50 1 d PR
H20B H 0.2221 0.6866 0.7253 0.085 Uiso 0.50 1 d PR
H20C H 0.1125 0.7205 0.6215 0.085 Uiso 0.50 1 d PR
H21C H 0.1480 0.7150 0.6332 0.085 Uiso 0.50 1 d PR
C21 C 0.0509(10) 0.7213(5) 0.5826(7) 0.061(3) Uani 0.50 1 d P
H16A H 0.0060 0.7079 0.5421 0.073 Uiso 0.50 1 d PR
H21A H -0.0154 0.7063 0.6044 0.073 Uiso 0.50 1 d PR
H21B H 0.0337 0.7674 0.5685 0.073 Uiso 0.50 1 d PR
C22 C 0.1739(5) 0.6945(3) 0.5094(4) 0.0690(15) Uani 1 1 d .
C23 C 0.1597(7) 0.6650(3) 0.4139(4) 0.0890(18) Uani 1 1 d .
H23A H 0.1922 0.6961 0.3834 0.133 Uiso 1 1 calc R
H23B H 0.0569 0.6537 0.3666 0.133 Uiso 1 1 calc R
H23C H 0.2211 0.6269 0.4320 0.133 Uiso 1 1 calc R
C24 C 0.2166(6) 0.7656(3) 0.5046(4) 0.0842(18) Uani 1 1 d .
H24A H 0.3155 0.7670 0.5156 0.126 Uiso 1 1 calc R
H24B H 0.2146 0.7905 0.5562 0.126 Uiso 1 1 calc R
H24C H 0.1461 0.7834 0.4392 0.126 Uiso 1 1 calc R
C25 C 0.4462(5) 0.6738(2) 0.6474(4) 0.0526(11) Uani 1 1 d .

loop_
_atom_site_aniso_label
_atom_site_aniso_U_11
_atom_site_aniso_U_22
_atom_site_aniso_U_33
_atom_site_aniso_U_23
_atom_site_aniso_U_13
_atom_site_aniso_U_12
Zn1 0.0283(2) 0.0385(3) 0.0349(3) 0.0045(2) 0.01294(19) -0.00178(19)
S1 0.0383(6) 0.0447(6) 0.0498(7) -0.0081(5) 0.0187(5) -0.0136(5)
S2 0.0470(6) 0.0464(6) 0.0486(7) 0.0055(5) 0.0244(5) 0.0116(5)
O1 0.0306(15) 0.0583(18) 0.0408(16) 0.0096(14) 0.0127(13) -0.0007(13)
O2 0.0513(19) 0.061(2) 0.0459(18) 0.0060(16) 0.0208(15) 0.0091(15)
O3 0.058(2) 0.0488(19) 0.085(2) -0.0205(17) 0.0412(19) -0.0172(15)
O4 0.0320(14) 0.0424(15) 0.0340(14) 0.0045(13) 0.0136(12) -0.0045(12)
N1 0.037(2) 0.046(2) 0.054(2) 0.0045(17) 0.0250(18) -0.0009(15)
N2 0.0384(19) 0.0385(19) 0.045(2) 0.0089(15) 0.0173(16) 0.0056(14)
N3 0.053(2) 0.045(2) 0.047(2) -0.0009(16) 0.0301(18) -0.0067(17)
N4 0.042(2) 0.048(2) 0.046(2) 0.0032(16) 0.0258(17) -0.0057(15)
C1 0.038(2) 0.049(3) 0.036(2) -0.0057(18) 0.0181(19) -0.0010(18)
C2 0.045(3) 0.050(3) 0.046(3) -0.001(2) 0.015(2) 0.004(2)
C3 0.049(3) 0.039(2) 0.054(3) 0.006(2) 0.020(2) 0.0015(19)
C4 0.037(2) 0.033(2) 0.047(2) -0.0034(17) 0.0240(19) 0.0011(16)
C5 0.045(3) 0.068(3) 0.045(3) -0.011(2) 0.024(2) -0.017(2)
C6 0.049(3) 0.037(2) 0.054(3) -0.0018(19) 0.025(2) -0.0052(18)
C7 0.050(2) 0.030(2) 0.050(3) 0.0133(18) 0.0326(19) 0.0029(18)
C8 0.035(2) 0.047(2) 0.037(2) -0.0051(18) 0.0193(19) -0.0032(18)
C9 0.040(2) 0.046(2) 0.052(3) 0.017(2) 0.030(2) 0.0128(18)
C10 0.050(3) 0.058(3) 0.037(2) -0.003(2) 0.022(2) 0.001(2)
C11 0.041(2) 0.040(2) 0.051(3) 0.006(2) 0.027(2) -0.0074(18)
C12 0.049(3) 0.049(3) 0.057(3) -0.004(2) 0.033(2) -0.001(2)
C13 0.082(4) 0.046(3) 0.057(3) -0.005(2) 0.050(3) 0.005(2)
C14 0.043(3) 0.057(3) 0.060(3) 0.001(2) 0.031(2) -0.007(2)
C15 0.033(2) 0.046(3) 0.043(2) 0.012(2) 0.0135(19) -0.0047(19)
C16 0.033(2) 0.057(3) 0.038(2) 0.001(2) 0.0084(19) 0.0077(18)
C17 0.063(3) 0.078(4) 0.058(3) 0.014(3) 0.022(3) 0.007(3)
C18 0.065(3) 0.060(3) 0.082(4) 0.003(3) 0.038(3) -0.010(2)
C19 0.044(2) 0.059(3) 0.048(3) 0.003(2) 0.023(2) 0.005(2)
C20 0.066(7) 0.057(6) 0.081(8) -0.004(5) 0.033(6) 0.019(5)
C21 0.044(5) 0.089(7) 0.044(5) -0.017(5) 0.020(4) -0.008(5)
C22 0.042(3) 0.099(4) 0.050(3) 0.006(3) 0.013(2) -0.009(2)
C23 0.093(4) 0.117(5) 0.066(4) 0.016(3) 0.048(3) 0.012(4)
C24 0.052(3) 0.094(4) 0.079(4) 0.035(3) 0.015(3) 0.013(3)
C25 0.041(3) 0.059(3) 0.057(3) -0.002(2) 0.025(2) -0.001(2)

loop_
_atom_type_symbol
_atom_type_description
_atom_type_scat_dispersion_real
_atom_type_scat_dispersion_imag
_atom_type_scat_source
C C 0.0033 0.0016 'International Tables Vol C Tables 4.2.6.8 and 6.1.1.4'
H H 0.0000 0.0000 'International Tables Vol C Tables 4.2.6.8 and 6.1.1.4'
N N 0.0061 0.0033 'International Tables Vol C Tables 4.2.6.8 and 6.1.1.4'
O O 0.0106 0.0060 'International Tables Vol C Tables 4.2.6.8 and 6.1.1.4'
S S 0.1246 0.1234 'International Tables Vol C Tables 4.2.6.8 and 6.1.1.4'
Zn Zn 0.2839 1.4301 'International Tables Vol C Tables 4.2.6.8 and 6.1.1.4'

loop_
_geom_angle_atom_site_label_1
_geom_angle_atom_site_label_2
_geom_angle_atom_site_label_3
_geom_angle
_geom_angle_site_symmetry_1
_geom_angle_site_symmetry_3
O1 Zn1 O4 108.90(12) . 4_475
O1 Zn1 N3 121.33(14) . .
O4 Zn1 N3 103.92(12) 4_475 .
O1 Zn1 N1 95.18(13) . .
O4 Zn1 N1 127.40(12) 4_475 .
N3 Zn1 N1 101.71(14) . .
C4 S1 C7 90.75(19) . .
C11 S2 C14 89.6(2) . .
C15 O1 Zn1 116.6(3) . .
C25 O4 Zn1 109.4(3) . 4_676
C1 N1 C2 106.3(3) . .
C1 N1 Zn1 125.2(3) . .
C2 N1 Zn1 128.3(3) . .
C1 N2 C3 105.5(3) . .
C1 N2 C4 128.5(3) . .
C3 N2 C4 125.5(3) . .
C8 N3 C9 106.8(4) . .
C8 N3 Zn1 127.0(3) . .
C9 N3 Zn1 126.0(3) . .
C8 N4 C11 128.2(4) . .
C8 N4 C10 106.2(3) . .
C11 N4 C10 125.5(4) . .
N1 C1 N2 112.1(4) . .
N1 C1 H1 123.9 . .
N2 C1 H1 123.9 . .
N1 C2 C3 108.5(4) . .
N1 C2 H2 125.8 . .
C3 C2 H2 125.8 . .
N2 C3 C2 106.8(4) . .
N2 C3 H3 126.6 . .
C2 C3 H3 126.6 . .
C5 C4 N2 127.2(4) . .
C5 C4 S1 113.8(3) . .
N2 C4 S1 119.0(3) . .
C4 C5 C6 111.1(4) . .
C4 C5 H5 124.4 . .
C6 C5 H5 124.4 . .
C7 C6 C5 115.0(4) . .
C7 C6 H6 122.5 . .
C5 C6 H6 122.5 . .
C6 C7 C7 130.7(5) . 3_676
C6 C7 S1 109.2(3) . .
C7 C7 S1 120.0(4) 3_676 .
N4 C8 N3 111.7(4) . .
N4 C8 H8 124.2 . .
N3 C8 H8 124.2 . .
N3 C9 C10 111.9(4) . .
N3 C9 H9 124.1 . .
C10 C9 H9 124.1 . .
C9 C10 N4 103.4(4) . .
C9 C10 H10 128.3 . .
N4 C10 H10 128.3 . .
C12 C11 N4 127.7(4) . .
C12 C11 S2 113.8(3) . .
N4 C11 S2 118.3(3) . .
C11 C12 C13 112.8(4) . .
C11 C12 H12 123.6 . .
C13 C12 H12 123.6 . .
C12 C13 C14 111.8(4) . .
C12 C13 H13 124.1 . .
C14 C13 H13 124.1 . .
C13 C14 C14 130.7(5) . 3_565
C13 C14 S2 112.0(3) . .
C14 C14 S2 117.3(4) 3_565 .
O2 C15 O1 124.9(4) . .
O2 C15 C16 120.0(4) . .
O1 C15 C16 114.9(4) . .
C21 C16 C17 112.4(5) . .
C21 C16 C22 94.6(5) . .
C17 C16 C22 92.2(4) . .
C21 C16 C15 125.9(5) . .
C17 C16 C15 113.0(4) . .
C22 C16 C15 111.4(4) . .
C17 C16 H16A 112.7 . .
C22 C16 H16A 112.4 . .
C15 C16 H16A 113.4 . .
C18 C17 C16 106.3(4) . .
C18 C17 H17A 110.5 . .
C16 C17 H17A 110.5 . .
C18 C17 H17B 110.5 . .
C16 C17 H17B 110.5 . .
H17A C17 H17B 108.7 . .
C17 C18 C19 107.3(4) . .
C17 C18 H18A 110.3 . .
C19 C18 H18A 110.3 . .
C17 C18 H18B 110.3 . .
C19 C18 H18B 110.3 . .
H18A C18 H18B 108.5 . .
C22 C19 C18 93.2(4) . .
C22 C19 C20 97.2(5) . .
C18 C19 C20 106.7(5) . .
C22 C19 C25 110.9(4) . .
C18 C19 C25 119.6(4) . .
C20 C19 C25 122.8(5) . .
C22 C19 H19A 110.9 . .
C18 C19 H19A 110.8 . .
C25 C19 H19A 110.3 . .
C19 C20 C21 102.3(8) . .
C21 C20 H19A 124.2 . .
C19 C20 H20A 112.1 . .
C21 C20 H20A 112.1 . .
H19A C20 H20A 101.3 . .
C19 C20 H20B 109.6 . .
C21 C20 H20B 111.4 . .
H19A C20 H20B 97.1 . .
H20A C20 H20B 109.2 . .
C19 C20 H20C 109.3 . .
H19A C20 H20C 131.1 . .
H20A C20 H20C 108.2 . .
H20B C20 H20C 108.4 . .
C19 C20 H21C 101.4 . .
H19A C20 H21C 123.3 . .
H20A C20 H21C 112.4 . .
H20B C20 H21C 111.9 . .
C16 C21 C20 111.1(7) . .
C16 C21 H20C 122.2 . .
C16 C21 H21C 110.5 . .
C20 C21 H16A 136.7 . .
H20C C21 H16A 147.0 . .
H21C C21 H16A 136.1 . .
C16 C21 H21A 109.2 . .
C20 C21 H21A 109.2 . .
H20C C21 H21A 103.2 . .
H21C C21 H21A 109.7 . .
H16A C21 H21A 84.8 . .
C16 C21 H21B 110.5 . .
C20 C21 H21B 108.7 . .
H20C C21 H21B 102.9 . .
H21C C21 H21B 108.9 . .
H16A C21 H21B 104.9 . .
H21A C21 H21B 108.0 . .
C16 C22 C23 103.3(4) . .
C16 C22 C19 104.4(4) . .
C23 C22 C19 124.8(5) . .
C16 C22 C24 114.5(4) . .
C23 C22 C24 102.2(5) . .
C19 C22 C24 108.0(4) . .
C22 C23 H23A 109.5 . .
C22 C23 H23B 109.5 . .
H23A C23 H23B 109.5 . .
C22 C23 H23C 109.5 . .
H23A C23 H23C 109.5 . .
H23B C23 H23C 109.5 . .
C22 C24 H24A 109.5 . .
C22 C24 H24B 109.5 . .
H24A C24 H24B 109.5 . .
C22 C24 H24C 109.5 . .
H24A C24 H24C 109.5 . .
H24B C24 H24C 109.5 . .
O4 C25 O3 120.1(4) . .
O4 C25 C19 118.0(4) . .
O3 C25 C19 121.7(4) . .

loop_
_geom_bond_atom_site_label_1
_geom_bond_atom_site_label_2
_geom_bond_distance
_geom_bond_site_symmetry_2
Zn1 O1 1.966(3) .
Zn1 O4 1.980(3) 4_475
Zn1 N3 2.032(4) .
Zn1 N1 2.041(3) .
S1 C4 1.721(4) .
S1 C7 1.743(4) .
S2 C11 1.690(4) .
S2 C14 1.728(5) .
O1 C15 1.277(5) .
O2 C15 1.226(5) .
O3 C25 1.254(5) .
O4 C25 1.168(5) .
O4 Zn1 1.980(3) 4_676
N1 C1 1.292(5) .
N1 C2 1.354(5) .
N2 C1 1.346(5) .
N2 C3 1.357(5) .
N2 C4 1.455(5) .
N3 C8 1.328(5) .
N3 C9 1.347(5) .
N4 C8 1.327(5) .
N4 C11 1.413(5) .
N4 C10 1.463(5) .
C1 H1 0.9300 .
C2 C3 1.366(6) .
C2 H2 0.9300 .
C3 H3 0.9300 .
C4 C5 1.330(6) .
C5 C6 1.407(6) .
C5 H5 0.9300 .
C6 C7 1.370(6) .
C6 H6 0.9300 .
C7 C7 1.400(8) 3_676
C8 H8 0.9300 .
C9 C10 1.350(6) .
C9 H9 0.9300 .
C10 H10 0.9300 .
C11 C12 1.353(6) .
C12 C13 1.373(6) .
C12 H12 0.9300 .
C13 C14 1.378(6) .
C13 H13 0.9300 .
C14 C14 1.514(9) 3_565
C15 C16 1.533(5) .
C16 C21 1.461(10) .
C16 C17 1.527(6) .
C16 C22 1.520(6) .
C16 H16A 0.9695 .
C17 C18 1.521(6) .
C17 H17A 0.9700 .
C17 H17B 0.9700 .
C18 C19 1.540(6) .
C18 H18A 0.9700 .
C18 H18B 0.9700 .
C19 C22 1.533(6) .
C19 C20 1.544(10) .
C19 C25 1.556(6) .
C19 H19A 0.9594 .
C20 C21 1.551(12) .
C20 H19A 0.6652 .
C20 H20A 0.9701 .
C20 H20B 0.9702 .
C20 H20C 0.9603 .
C20 H21C 0.6414 .
C21 H20C 0.6090 .
C21 H21C 0.9096 .
C21 H16A 0.6170 .
C21 H21A 0.9702 .
C21 H21B 0.9705 .
C22 C23 1.534(8) .
C22 C24 1.545(7) .
C23 H23A 0.9600 .
C23 H23B 0.9600 .
C23 H23C 0.9600 .
C24 H24A 0.9600 .
C24 H24B 0.9600 .
C24 H24C 0.9600 .

loop_
_geom_torsion_atom_site_label_1
_geom_torsion_atom_site_label_2
_geom_torsion_atom_site_label_3
_geom_torsion_atom_site_label_4
_geom_torsion
_geom_torsion_site_symmetry_1
_geom_torsion_site_symmetry_4
O4 Zn1 O1 C15 84.0(3) 4_475 .
N3 Zn1 O1 C15 -36.4(3) . .
N1 Zn1 O1 C15 -143.5(3) . .
O1 Zn1 N1 C1 15.2(4) . .
O4 Zn1 N1 C1 133.9(3) 4_475 .
N3 Zn1 N1 C1 -108.3(4) . .
O1 Zn1 N1 C2 -159.4(4) . .
O4 Zn1 N1 C2 -40.8(4) 4_475 .
N3 Zn1 N1 C2 77.1(4) . .
O1 Zn1 N3 C8 7.4(4) . .
O4 Zn1 N3 C8 -115.4(3) 4_475 .
N1 Zn1 N3 C8 110.9(3) . .
O1 Zn1 N3 C9 -167.0(3) . .
O4 Zn1 N3 C9 70.2(3) 4_475 .
N1 Zn1 N3 C9 -63.4(3) . .
C2 N1 C1 N2 -6.9(5) . .
Zn1 N1 C1 N2 177.5(3) . .
C3 N2 C1 N1 9.0(5) . .
C4 N2 C1 N1 -178.7(4) . .
C1 N1 C2 C3 2.0(5) . .
Zn1 N1 C2 C3 177.4(3) . .
C1 N2 C3 C2 -7.2(5) . .
C4 N2 C3 C2 -179.8(4) . .
N1 C2 C3 N2 3.4(5) . .
C1 N2 C4 C5 163.3(4) . .
C3 N2 C4 C5 -25.8(7) . .
C1 N2 C4 S1 -15.6(6) . .
C3 N2 C4 S1 155.3(4) . .
C7 S1 C4 C5 4.0(4) . .
C7 S1 C4 N2 -177.0(3) . .
N2 C4 C5 C6 176.0(4) . .
S1 C4 C5 C6 -5.0(5) . .
C4 C5 C6 C7 3.7(6) . .
C5 C6 C7 C7 175.9(6) . 3_676
C5 C6 C7 S1 -0.8(5) . .
C4 S1 C7 C6 -1.7(3) . .
C4 S1 C7 C7 -178.7(5) . 3_676
C11 N4 C8 N3 179.4(4) . .
C10 N4 C8 N3 0.6(4) . .
C9 N3 C8 N4 -0.7(5) . .
Zn1 N3 C8 N4 -176.0(3) . .
C8 N3 C9 C10 0.6(5) . .
Zn1 N3 C9 C10 175.9(3) . .
N3 C9 C10 N4 -0.2(5) . .
C8 N4 C10 C9 -0.2(4) . .
C11 N4 C10 C9 -179.1(4) . .
C8 N4 C11 C12 151.3(4) . .
C10 N4 C11 C12 -30.1(6) . .
C8 N4 C11 S2 -34.7(5) . .
C10 N4 C11 S2 143.9(3) . .
C14 S2 C11 C12 -2.7(4) . .
C14 S2 C11 N4 -177.5(3) . .
N4 C11 C12 C13 176.8(4) . .
S2 C11 C12 C13 2.5(5) . .
C11 C12 C13 C14 -0.8(6) . .
C12 C13 C14 C14 178.4(6) . 3_565
C12 C13 C14 S2 -1.2(5) . .
C11 S2 C14 C13 2.2(4) . .
C11 S2 C14 C14 -177.5(5) . 3_565
Zn1 O1 C15 O2 -7.8(6) . .
Zn1 O1 C15 C16 177.7(3) . .
O2 C15 C16 C21 -140.0(7) . .
O1 C15 C16 C21 34.8(8) . .
O2 C15 C16 C17 4.8(6) . .
O1 C15 C16 C17 179.6(4) . .
O2 C15 C16 C22 107.0(5) . .
O1 C15 C16 C22 -78.2(5) . .
C21 C16 C17 C18 -57.9(7) . .
C22 C16 C17 C18 38.0(5) . .
C15 C16 C17 C18 152.4(4) . .
C16 C17 C18 C19 -7.0(6) . .
C17 C18 C19 C22 -27.3(5) . .
C17 C18 C19 C20 71.2(7) . .
C17 C18 C19 C25 -143.6(5) . .
C22 C19 C20 C21 27.7(8) . .
C18 C19 C20 C21 -67.8(8) . .
C25 C19 C20 C21 148.3(6) . .
C17 C16 C21 C20 60.6(9) . .
C22 C16 C21 C20 -33.7(8) . .
C15 C16 C21 C20 -154.4(7) . .
C19 C20 C21 C16 3.9(10) . .
C21 C16 C22 C23 -175.0(5) . .
C17 C16 C22 C23 72.3(5) . .
C15 C16 C22 C23 -43.5(5) . .
C21 C16 C22 C19 53.2(6) . .
C17 C16 C22 C19 -59.5(4) . .
C15 C16 C22 C19 -175.3(4) . .
C21 C16 C22 C24 -64.7(6) . .
C17 C16 C22 C24 -177.4(5) . .
C15 C16 C22 C24 66.8(6) . .
C18 C19 C22 C16 55.3(5) . .
C20 C19 C22 C16 -52.1(6) . .
C25 C19 C22 C16 178.7(4) . .
C18 C19 C22 C23 -62.6(6) . .
C20 C19 C22 C23 -170.0(6) . .
C25 C19 C22 C23 60.8(6) . .
C18 C19 C22 C24 177.5(5) . .
C20 C19 C22 C24 70.2(6) . .
C25 C19 C22 C24 -59.0(6) . .
Zn1 O4 C25 O3 -1.6(5) 4_676 .
Zn1 O4 C25 C19 -177.6(3) 4_676 .
C22 C19 C25 O4 106.7(5) . .
C18 C19 C25 O4 -146.6(5) . .
C20 C19 C25 O4 -7.2(8) . .
C22 C19 C25 O3 -69.2(6) . .
C18 C19 C25 O3 37.4(7) . .
C20 C19 C25 O3 176.9(6) . .

loop_
_platon_squeeze_void_nr
_platon_squeeze_void_average_x
_platon_squeeze_void_average_y
_platon_squeeze_void_average_z
_platon_squeeze_void_volume
_platon_squeeze_void_count_electrons
_platon_squeeze_void_content
1 0.000 0.500 0.500 234 33 ' '
2 0.500 0.000 1.000 234 33 ' '
